data_1514502
loop_
_publ_author_name
'Cheriya, Rijo T.'
'Mallia, Ajith R.'
'Hariharan, Mahesh'

_publ_section_title
;
 Light harvesting vesicular donor--acceptor scaffold limits the rate of
 charge recombination in the presence of an electron donor
;
_journal_issue 5
_journal_name_full 'Energy &amp; Environmental Science'
_journal_page_first 1661
_journal_paper_doi 10.1039/c3ee43293a
_journal_volume 7
_journal_year 2014
_chemical_formula_moiety 'C49 H38 N2 O6'
_chemical_formula_sum 'C49 H38 N2 O6'
_chemical_formula_weight 750.81
_chemical_name_systematic
;
 ?
;
_space_group_IT_number 2
_symmetry_cell_setting triclinic
_symmetry_space_group_name_Hall '-P 1'
_symmetry_space_group_name_H-M 'P -1'
_atom_sites_solution_hydrogens geom
_atom_sites_solution_primary direct
_atom_sites_solution_secondary difmap
_audit_creation_method SHELXL-97
_cell_angle_alpha 75.26
_cell_angle_beta 78.85
_cell_angle_gamma 82.01
_cell_formula_units_Z 2
_cell_length_a 8.947
_cell_length_b 14.538
_cell_length_c 14.887
_cell_measurement_reflns_used 4277
_cell_measurement_temperature 296(2)
_cell_measurement_theta_max 27.68
_cell_measurement_theta_min 2.27
_cell_volume 1829.055
_computing_cell_refinement 'Bruker SAINT'
_computing_data_collection 'Bruker APEX2'
_computing_data_reduction 'Bruker SAINT'
_computing_molecular_graphics 'Bruker SHELXTL'
_computing_publication_material 'Bruker SHELXTL'
_computing_structure_refinement 'SHELXL-97 (Sheldrick, 2008)'
_computing_structure_solution 'SHELXS-97 (Sheldrick, 2008)'
_diffrn_ambient_temperature 296(2)
_diffrn_measured_fraction_theta_full 0.985
_diffrn_measured_fraction_theta_max 0.985
_diffrn_measurement_device_type 'Bruker APEX-II CCD'
_diffrn_measurement_method '\f and \w scans'
_diffrn_radiation_monochromator graphite
_diffrn_radiation_source 'fine-focus sealed tube'
_diffrn_radiation_type MoK\a
_diffrn_radiation_wavelength 0.71073
_diffrn_reflns_av_R_equivalents 0.0966
_diffrn_reflns_av_sigmaI/netI 0.1120
_diffrn_reflns_limit_h_max 10
_diffrn_reflns_limit_h_min -10
_diffrn_reflns_limit_k_max 17
_diffrn_reflns_limit_k_min -17
_diffrn_reflns_limit_l_max 17
_diffrn_reflns_limit_l_min -17
_diffrn_reflns_number 23878
_diffrn_reflns_theta_full 25.00
_diffrn_reflns_theta_max 25.00
_diffrn_reflns_theta_min 1.43
_diffrn_standards_number 0
_exptl_absorpt_coefficient_mu 0.090
_exptl_absorpt_correction_T_max 0.9911
_exptl_absorpt_correction_T_min 0.9823
_exptl_absorpt_correction_type multi-scan
_exptl_absorpt_process_details SADABS
_exptl_crystal_colour red
_exptl_crystal_density_diffrn 1.363
_exptl_crystal_density_meas 1.362
_exptl_crystal_density_method 'not measured'
_exptl_crystal_description block
_exptl_crystal_F_000 788
_exptl_crystal_size_max 0.20
_exptl_crystal_size_mid 0.15
_exptl_crystal_size_min 0.10
_refine_diff_density_max 1.102
_refine_diff_density_min -1.044
_refine_diff_density_rms 0.122
_refine_ls_extinction_coef 0.007(5)
_refine_ls_extinction_expression Fc^*^=kFc[1+0.001xFc^2^\l^3^/sin(2\q)]^-1/4^
_refine_ls_extinction_method SHELXL
_refine_ls_goodness_of_fit_ref 1.521
_refine_ls_hydrogen_treatment mixed
_refine_ls_matrix_type full
_refine_ls_number_parameters 509
_refine_ls_number_reflns 6369
_refine_ls_number_restraints 5
_refine_ls_restrained_S_all 1.574
_refine_ls_R_factor_all 0.2678
_refine_ls_R_factor_gt 0.1541
_refine_ls_shift/su_max 0.026
_refine_ls_shift/su_mean 0.002
_refine_ls_structure_factor_coef Fsqd
_refine_ls_weighting_details 'calc w=1/[\s^2^(Fo^2^)+(0.2000P)^2^+0.0000P] where P=(Fo^2^+2Fc^2^)/3'
_refine_ls_weighting_scheme calc
_refine_ls_wR_factor_gt 0.4212
_refine_ls_wR_factor_ref 0.5014
_reflns_number_gt 2642
_reflns_number_total 6369
_reflns_threshold_expression >2\s(I)
_cod_data_source_file c3ee43293a.txt
_cod_data_source_block 0205_030
_cod_depositor_comments
;
The following automatic conversions were performed:

'_symmetry_cell_setting' value 'Triclinic' changed to 'triclinic'
according to
/usr/data/users/saulius/crontab/automatic-downloads/rss-feeds/RSC/lib/dictionaries/cif_core.dic
dictionary named 'cif_core.dic' version 2.4.2 from 2011-04-26.

Automatic conversion script
Id: cif_fix_values 2281 2013-09-26 08:29:07Z andrius 
;
_cod_original_cell_volume 1829.1
_cod_original_sg_symbol_H-M 'P-1   '
_cod_database_code 1514502

loop_
_symmetry_equiv_pos_as_xyz
'x, y, z'
'-x, -y, -z'

loop_
_atom_site_label
_atom_site_type_symbol
_atom_site_fract_x
_atom_site_fract_y
_atom_site_fract_z
_atom_site_U_iso_or_equiv
_atom_site_adp_type
_atom_site_occupancy
_atom_site_symmetry_multiplicity
_atom_site_calc_flag
_atom_site_refinement_flags
C1 C 0.0533(14) 0.5144(8) 0.1178(7) 0.080(3) Uani 1 1 d .
H1 H -0.0465 0.5127 0.1094 0.095 Uiso 1 1 calc R
C2 C 0.1371(15) 0.5854(8) 0.0622(7) 0.087(4) Uani 1 1 d .
H2 H 0.0948 0.6312 0.0155 0.105 Uiso 1 1 calc R
C3 C 0.2809(14) 0.5896(7) 0.0745(7) 0.079(3) Uani 1 1 d .
H3 H 0.3353 0.6390 0.0356 0.095 Uiso 1 1 calc R
C4 C 0.3523(11) 0.5237(7) 0.1423(7) 0.066(3) Uani 1 1 d .
C5 C 0.2633(11) 0.4490(6) 0.1976(6) 0.057(2) Uani 1 1 d .
C6 C 0.1154(11) 0.4435(7) 0.1880(6) 0.069(3) Uani 1 1 d .
C7 C 0.5115(14) 0.5312(8) 0.1549(8) 0.089(4) Uani 1 1 d .
H7 H 0.5578 0.4666 0.1790 0.107 Uiso 1 1 calc R
C8 C 0.6108(17) 0.5748(12) 0.0632(9) 0.140(6) Uani 1 1 d .
H8A H 0.7124 0.5765 0.0744 0.210 Uiso 1 1 calc R
H8B H 0.5683 0.6386 0.0387 0.210 Uiso 1 1 calc R
H8C H 0.6147 0.5369 0.0185 0.210 Uiso 1 1 calc R
C9 C 0.5104(15) 0.5917(10) 0.2291(9) 0.111(5) Uani 1 1 d .
H9A H 0.6135 0.5946 0.2369 0.167 Uiso 1 1 calc R
H9B H 0.4528 0.5620 0.2884 0.167 Uiso 1 1 calc R
H9C H 0.4642 0.6551 0.2073 0.167 Uiso 1 1 calc R
C10 C 0.0196(14) 0.3667(9) 0.2498(9) 0.097(4) Uani 1 1 d .
H10 H 0.0870 0.3204 0.2878 0.116 Uiso 1 1 calc R
C11 C -0.0461(15) 0.3120(8) 0.1926(10) 0.117(5) Uani 1 1 d .
H11A H -0.1064 0.2641 0.2348 0.176 Uiso 1 1 calc R
H11B H 0.0363 0.2820 0.1551 0.176 Uiso 1 1 calc R
H11C H -0.1092 0.3558 0.1522 0.176 Uiso 1 1 calc R
C12 C -0.1117(19) 0.4071(14) 0.3202(10) 0.166(7) Uani 1 1 d .
H12A H -0.1701 0.3561 0.3582 0.249 Uiso 1 1 calc R
H12B H -0.1774 0.4551 0.2854 0.249 Uiso 1 1 calc R
H12C H -0.0678 0.4346 0.3601 0.249 Uiso 1 1 calc R
C13 C 0.3053(10) 0.3960(6) 0.3594(6) 0.051(2) Uani 1 1 d .
C14 C 0.4193(11) 0.3015(7) 0.2458(6) 0.064(3) Uani 1 1 d .
C15 C 0.3716(9) 0.3257(6) 0.4341(5) 0.047(2) Uani 1 1 d .
C16 C 0.4905(10) 0.2298(6) 0.3211(6) 0.049(2) Uani 1 1 d .
C17 C 0.3463(10) 0.3370(7) 0.5238(6) 0.066(3) Uani 1 1 d .
H17 H 0.2855 0.3906 0.5376 0.079 Uiso 1 1 calc R
C18 C 0.4635(9) 0.2435(5) 0.4131(5) 0.042(2) Uani 1 1 d .
C19 C 0.5848(11) 0.1550(6) 0.3015(6) 0.058(3) Uani 1 1 d .
H19 H 0.6033 0.1466 0.2403 0.069 Uiso 1 1 calc R
C20 C 0.4088(11) 0.2705(6) 0.5961(6) 0.058(3) Uani 1 1 d .
H20 H 0.3906 0.2808 0.6566 0.070 Uiso 1 1 calc R
C21 C 0.5341(8) 0.1757(5) 0.4853(5) 0.038(2) Uani 1 1 d .
C22 C 0.6568(10) 0.0885(6) 0.3705(6) 0.060(3) Uani 1 1 d .
H22 H 0.7223 0.0376 0.3543 0.071 Uiso 1 1 calc R
C23 C 0.4974(9) 0.1897(6) 0.5778(5) 0.045(2) Uani 1 1 d .
C24 C 0.6306(10) 0.0986(6) 0.4614(5) 0.046(2) Uani 1 1 d .
C25 C 0.5586(9) 0.1155(6) 0.6546(5) 0.046(2) Uani 1 1 d .
C26 C 0.7064(9) 0.0287(6) 0.5372(6) 0.048(2) Uani 1 1 d .
C27 C 0.5161(9) 0.1173(6) 0.7462(6) 0.055(2) Uani 1 1 d .
H27 H 0.4427 0.1650 0.7621 0.066 Uiso 1 1 calc R
C28 C 0.6685(9) 0.0395(6) 0.6298(5) 0.043(2) Uani 1 1 d .
C29 C 0.8099(11) -0.0434(6) 0.5160(6) 0.063(3) Uani 1 1 d .
H29 H 0.8369 -0.0496 0.4541 0.075 Uiso 1 1 calc R
C30 C 0.5781(10) 0.0502(6) 0.8179(6) 0.058(3) Uani 1 1 d .
H30 H 0.5409 0.0520 0.8803 0.070 Uiso 1 1 calc R
C31 C 0.7346(9) -0.0271(6) 0.7034(5) 0.047(2) Uani 1 1 d .
C32 C 0.8767(12) -0.1095(7) 0.5892(6) 0.071(3) Uani 1 1 d .
H32 H 0.9470 -0.1591 0.5744 0.086 Uiso 1 1 calc R
C33 C 0.6923(10) -0.0179(5) 0.7982(5) 0.047(2) Uani 1 1 d .
C34 C 0.8407(11) -0.1019(6) 0.6790(6) 0.062(3) Uani 1 1 d .
H34 H 0.8858 -0.1461 0.7254 0.075 Uiso 1 1 calc R
C35 C 0.7569(9) -0.0809(6) 0.8788(6) 0.047(2) Uani 1 1 d .
C36 C 1.0106(10) -0.0178(6) 0.8282(6) 0.054(2) Uani 1 1 d .
H36 H 0.9818 0.0183 0.7720 0.065 Uiso 1 1 calc R
C37 C 1.1528(10) -0.0132(6) 0.8458(6) 0.061(3) Uani 1 1 d .
H37 H 1.2196 0.0257 0.8013 0.073 Uiso 1 1 calc R
C38 C 0.9064(9) -0.0760(5) 0.8931(5) 0.044(2) Uani 1 1 d .
C39 C 0.6614(10) -0.1405(6) 0.9485(6) 0.065(3) Uani 1 1 d .
H39 H 0.5650 -0.1476 0.9379 0.078 Uiso 1 1 calc R
C40 C 0.7088(10) -0.1897(6) 1.0342(6) 0.062(3) Uani 1 1 d .
H40 H 0.6410 -0.2263 1.0803 0.074 Uiso 1 1 calc R
C41 C 0.9551(9) -0.1300(5) 0.9794(5) 0.044(2) Uani 1 1 d .
C42 C 1.2000(10) -0.0664(6) 0.9301(6) 0.054(2) Uani 1 1 d .
H42 H 1.2970 -0.0627 0.9419 0.064 Uiso 1 1 calc R
C43 C 1.1010(9) -0.1239(6) 0.9948(5) 0.048(2) Uani 1 1 d .
C44 C 0.8522(10) -0.1853(6) 1.0513(6) 0.054(2) Uani 1 1 d .
C45 C 0.8977(11) -0.2370(6) 1.1411(6) 0.054(2) Uani 1 1 d .
C46 C 1.1512(10) -0.1797(6) 1.0846(6) 0.057(2) Uani 1 1 d .
C47 C 1.0958(10) -0.2870(6) 1.2416(6) 0.061(3) Uani 1 1 d .
H47A H 1.0353 -0.3413 1.2627 0.073 Uiso 1 1 calc R
H47B H 1.2004 -0.3124 1.2236 0.073 Uiso 1 1 calc R
C48 C 1.095(2) -0.2525(15) 1.3209(10) 0.187(7) Uani 1 1 d D
H48 H 1.1792 -0.2130 1.2907 0.224 Uiso 1 1 calc R
N1 N 0.3324(9) 0.3799(5) 0.2714(5) 0.055(2) Uani 1 1 d .
N2 N 1.0447(8) -0.2291(5) 1.1534(4) 0.053(2) Uani 1 1 d .
O1 O 0.2252(8) 0.4666(5) 0.3761(4) 0.073(2) Uani 1 1 d .
O2 O 0.4358(9) 0.2905(5) 0.1668(5) 0.094(3) Uani 1 1 d .
O3 O 0.8101(8) -0.2828(5) 1.2042(4) 0.074(2) Uani 1 1 d .
O4 O 1.2830(7) -0.1822(5) 1.0986(4) 0.081(2) Uani 1 1 d .
O5 O 0.993(3) -0.1764(8) 1.3350(6) 0.279(12) Uani 1 1 d D
H5 H 1.0390 -0.1286 1.3235 0.418 Uiso 1 1 calc RD
O6 O 1.0437(14) -0.3559(9) 1.4359(7) 0.151(4) Uani 1 1 d D
H6 H 1.0660 -0.4139 1.4464 0.227 Uiso 1 1 calc RD
C49 C 1.1780(18) -0.3090(14) 1.4057(9) 0.187(7) Uani 1 1 d D
H49A H 1.2694 -0.3493 1.3884 0.224 Uiso 1 1 calc R
H49B H 1.1949 -0.2704 1.4466 0.224 Uiso 1 1 calc R

loop_
_atom_site_aniso_label
_atom_site_aniso_U_11
_atom_site_aniso_U_22
_atom_site_aniso_U_33
_atom_site_aniso_U_23
_atom_site_aniso_U_13
_atom_site_aniso_U_12
C1 0.105(9) 0.071(7) 0.073(7) -0.006(6) -0.068(7) 0.012(7)
C2 0.101(9) 0.091(9) 0.060(7) 0.010(6) -0.050(7) 0.020(7)
C3 0.115(10) 0.047(6) 0.070(7) 0.003(5) -0.034(7) 0.004(6)
C4 0.066(6) 0.058(6) 0.064(6) 0.006(5) -0.031(5) 0.017(5)
C5 0.063(6) 0.052(5) 0.054(5) 0.004(5) -0.039(5) 0.010(5)
C6 0.063(6) 0.078(7) 0.058(6) 0.010(5) -0.036(5) 0.007(6)
C7 0.094(9) 0.071(7) 0.097(9) -0.002(7) -0.035(8) 0.005(6)
C8 0.105(11) 0.194(16) 0.103(11) -0.032(11) 0.001(9) 0.016(11)
C9 0.090(9) 0.147(12) 0.102(9) -0.015(9) -0.021(8) -0.045(9)
C10 0.089(9) 0.096(9) 0.111(9) -0.013(8) -0.069(8) 0.025(7)
C11 0.109(10) 0.096(9) 0.161(12) -0.003(9) -0.097(10) -0.006(8)
C12 0.118(13) 0.27(2) 0.101(11) -0.035(13) -0.047(10) 0.018(14)
C13 0.056(6) 0.041(5) 0.051(6) 0.002(4) -0.024(4) 0.011(4)
C14 0.072(7) 0.082(7) 0.043(6) -0.018(5) -0.039(5) 0.025(6)
C15 0.047(5) 0.057(5) 0.037(5) -0.006(4) -0.023(4) 0.004(4)
C16 0.048(5) 0.048(5) 0.052(5) -0.007(4) -0.031(4) 0.013(4)
C17 0.060(6) 0.078(7) 0.049(6) -0.008(5) -0.025(5) 0.035(5)
C18 0.038(4) 0.048(5) 0.039(5) 0.001(4) -0.024(4) 0.003(4)
C19 0.068(6) 0.066(6) 0.040(5) -0.002(5) -0.033(4) 0.004(5)
C20 0.072(6) 0.062(6) 0.036(5) 0.005(4) -0.026(4) 0.006(5)
C21 0.036(4) 0.042(5) 0.032(4) 0.002(4) -0.013(3) 0.000(4)
C22 0.060(6) 0.059(6) 0.058(6) -0.011(5) -0.031(5) 0.029(5)
C23 0.039(5) 0.052(5) 0.041(5) -0.002(4) -0.023(4) 0.010(4)
C24 0.054(5) 0.047(5) 0.035(5) 0.000(4) -0.020(4) 0.003(4)
C25 0.045(5) 0.051(5) 0.037(5) 0.006(4) -0.022(4) 0.005(4)
C26 0.040(5) 0.059(6) 0.043(5) -0.003(4) -0.019(4) 0.005(4)
C27 0.039(5) 0.071(6) 0.042(5) 0.006(4) -0.016(4) 0.011(4)
C28 0.042(5) 0.047(5) 0.036(5) 0.004(4) -0.022(4) 0.004(4)
C29 0.070(6) 0.069(6) 0.045(5) -0.006(5) -0.029(5) 0.016(5)
C30 0.054(6) 0.064(6) 0.043(5) 0.012(4) -0.012(4) -0.004(5)
C31 0.044(5) 0.052(5) 0.044(5) 0.006(4) -0.027(4) -0.006(4)
C32 0.097(8) 0.060(6) 0.050(6) -0.002(5) -0.033(5) 0.025(6)
C33 0.051(5) 0.039(5) 0.047(5) 0.009(4) -0.024(4) -0.002(4)
C34 0.064(6) 0.061(6) 0.054(6) 0.004(5) -0.028(5) 0.012(5)
C35 0.039(5) 0.046(5) 0.052(5) 0.001(4) -0.021(4) 0.001(4)
C36 0.052(6) 0.064(6) 0.041(5) 0.008(4) -0.022(4) -0.004(5)
C37 0.051(6) 0.070(6) 0.053(5) 0.005(5) -0.004(5) -0.016(5)
C38 0.041(5) 0.050(5) 0.035(4) 0.009(4) -0.020(4) 0.003(4)
C39 0.040(5) 0.080(7) 0.064(6) 0.021(5) -0.024(5) -0.016(5)
C40 0.051(6) 0.069(6) 0.056(5) 0.023(5) -0.025(4) -0.018(5)
C41 0.042(5) 0.047(5) 0.038(4) 0.003(4) -0.017(4) -0.002(4)
C42 0.045(5) 0.054(5) 0.057(5) 0.003(5) -0.022(4) 0.000(4)
C43 0.031(4) 0.062(6) 0.043(5) 0.006(4) -0.012(4) 0.001(4)
C44 0.050(5) 0.057(5) 0.045(5) 0.015(4) -0.019(4) -0.002(4)
C45 0.060(6) 0.049(5) 0.044(5) 0.015(4) -0.022(5) -0.008(5)
C46 0.040(5) 0.058(6) 0.066(6) 0.005(5) -0.024(5) 0.003(4)
C47 0.054(6) 0.075(6) 0.050(5) -0.001(5) -0.028(4) 0.011(5)
C48 0.205(15) 0.31(2) 0.066(7) -0.077(11) -0.007(8) -0.046(15)
N1 0.073(5) 0.049(4) 0.039(4) 0.005(3) -0.035(4) 0.014(4)
N2 0.050(4) 0.055(4) 0.044(4) 0.017(3) -0.022(3) 0.000(4)
O1 0.070(4) 0.081(5) 0.058(4) 0.007(4) -0.034(3) 0.012(4)
O2 0.115(6) 0.105(6) 0.058(4) -0.006(4) -0.053(4) 0.037(5)
O3 0.074(5) 0.087(5) 0.045(4) 0.018(3) -0.020(3) -0.003(4)
O4 0.058(4) 0.112(5) 0.071(4) -0.001(4) -0.040(4) 0.000(4)
O5 0.63(4) 0.123(9) 0.050(6) 0.005(6) -0.073(11) 0.054(14)
O6 0.157(10) 0.184(10) 0.098(7) -0.016(7) -0.026(7) 0.007(8)
C49 0.205(15) 0.31(2) 0.066(7) -0.077(11) -0.007(8) -0.046(15)

loop_
_atom_type_symbol
_atom_type_description
_atom_type_scat_dispersion_real
_atom_type_scat_dispersion_imag
_atom_type_scat_source
C C 0.0033 0.0016 'International Tables Vol C Tables 4.2.6.8 and 6.1.1.4'
H H 0.0000 0.0000 'International Tables Vol C Tables 4.2.6.8 and 6.1.1.4'
N N 0.0061 0.0033 'International Tables Vol C Tables 4.2.6.8 and 6.1.1.4'
O O 0.0106 0.0060 'International Tables Vol C Tables 4.2.6.8 and 6.1.1.4'

loop_
_geom_angle_atom_site_label_1
_geom_angle_atom_site_label_2
_geom_angle_atom_site_label_3
_geom_angle
C2 C1 C6 121.0(10)
C2 C1 H1 119.5
C6 C1 H1 119.5
C3 C2 C1 120.2(9)
C3 C2 H2 119.9
C1 C2 H2 119.9
C2 C3 C4 123.3(10)
C2 C3 H3 118.3
C4 C3 H3 118.3
C3 C4 C5 115.1(9)
C3 C4 C7 121.9(10)
C5 C4 C7 123.0(8)
C6 C5 C4 123.0(8)
C6 C5 N1 120.0(8)
C4 C5 N1 116.8(8)
C5 C6 C1 117.3(10)
C5 C6 C10 122.7(8)
C1 C6 C10 120.0(9)
C4 C7 C8 112.5(10)
C4 C7 C9 110.9(10)
C8 C7 C9 109.2(11)
C4 C7 H7 108.0
C8 C7 H7 108.0
C9 C7 H7 108.0
C7 C8 H8A 109.5
C7 C8 H8B 109.5
H8A C8 H8B 109.5
C7 C8 H8C 109.5
H8A C8 H8C 109.5
H8B C8 H8C 109.5
C7 C9 H9A 109.5
C7 C9 H9B 109.5
H9A C9 H9B 109.5
C7 C9 H9C 109.5
H9A C9 H9C 109.5
H9B C9 H9C 109.5
C6 C10 C11 112.4(10)
C6 C10 C12 112.0(11)
C11 C10 C12 110.6(12)
C6 C10 H10 107.2
C11 C10 H10 107.2
C12 C10 H10 107.2
C10 C11 H11A 109.5
C10 C11 H11B 109.5
H11A C11 H11B 109.5
C10 C11 H11C 109.5
H11A C11 H11C 109.5
H11B C11 H11C 109.5
C10 C12 H12A 109.5
C10 C12 H12B 109.5
H12A C12 H12B 109.5
C10 C12 H12C 109.5
H12A C12 H12C 109.5
H12B C12 H12C 109.5
O1 C13 N1 120.7(7)
O1 C13 C15 120.7(8)
N1 C13 C15 118.6(8)
O2 C14 N1 121.7(8)
O2 C14 C16 121.3(9)
N1 C14 C16 117.0(8)
C17 C15 C18 119.0(7)
C17 C15 C13 121.3(8)
C18 C15 C13 119.7(7)
C19 C16 C18 119.2(7)
C19 C16 C14 121.2(8)
C18 C16 C14 119.5(8)
C15 C17 C20 122.0(8)
C15 C17 H17 119.0
C20 C17 H17 119.0
C16 C18 C15 120.2(6)
C16 C18 C21 119.7(7)
C15 C18 C21 120.1(7)
C16 C19 C22 122.2(8)
C16 C19 H19 118.9
C22 C19 H19 118.9
C23 C20 C17 120.1(8)
C23 C20 H20 119.9
C17 C20 H20 119.9
C24 C21 C23 123.4(7)
C24 C21 C18 118.9(7)
C23 C21 C18 117.7(7)
C24 C22 C19 120.2(8)
C24 C22 H22 119.9
C19 C22 H22 119.9
C20 C23 C21 120.7(7)
C20 C23 C25 121.1(7)
C21 C23 C25 118.1(7)
C22 C24 C21 119.9(7)
C22 C24 C26 121.6(8)
C21 C24 C26 118.5(7)
C27 C25 C28 119.0(7)
C27 C25 C23 122.3(8)
C28 C25 C23 118.8(7)
C29 C26 C28 120.3(7)
C29 C26 C24 120.7(8)
C28 C26 C24 119.0(7)
C25 C27 C30 122.4(8)
C25 C27 H27 118.8
C30 C27 H27 118.8
C26 C28 C31 120.3(8)
C26 C28 C25 121.6(6)
C31 C28 C25 118.1(7)
C26 C29 C32 119.5(8)
C26 C29 H29 120.3
C32 C29 H29 120.3
C33 C30 C27 121.3(8)
C33 C30 H30 119.4
C27 C30 H30 119.4
C34 C31 C33 121.8(7)
C34 C31 C28 117.9(8)
C33 C31 C28 120.3(8)
C34 C32 C29 121.5(9)
C34 C32 H32 119.2
C29 C32 H32 119.2
C30 C33 C31 118.5(7)
C30 C33 C35 116.8(8)
C31 C33 C35 124.7(8)
C32 C34 C31 120.4(8)
C32 C34 H34 119.8
C31 C34 H34 119.8
C39 C35 C38 118.8(7)
C39 C35 C33 118.8(7)
C38 C35 C33 122.1(7)
C37 C36 C38 121.4(7)
C37 C36 H36 119.3
C38 C36 H36 119.3
C36 C37 C42 120.9(8)
C36 C37 H37 119.6
C42 C37 H37 119.6
C36 C38 C35 123.2(7)
C36 C38 C41 117.5(7)
C35 C38 C41 119.2(7)
C35 C39 C40 121.1(8)
C35 C39 H39 119.4
C40 C39 H39 119.4
C44 C40 C39 121.7(8)
C44 C40 H40 119.2
C39 C40 H40 119.2
C43 C41 C44 119.7(7)
C43 C41 C38 119.6(7)
C44 C41 C38 120.6(7)
C43 C42 C37 119.1(8)
C43 C42 H42 120.5
C37 C42 H42 120.5
C42 C43 C41 121.5(7)
C42 C43 C46 118.9(7)
C41 C43 C46 119.5(7)
C40 C44 C41 118.4(7)
C40 C44 C45 120.3(8)
C41 C44 C45 121.3(8)
O3 C45 N2 120.7(7)
O3 C45 C44 122.3(8)
N2 C45 C44 117.0(7)
O4 C46 N2 120.0(8)
O4 C46 C43 121.9(8)
N2 C46 C43 118.2(7)
C48 C47 N2 124.5(10)
C48 C47 H47A 106.2
N2 C47 H47A 106.2
C48 C47 H47B 106.2
N2 C47 H47B 106.2
H47A C47 H47B 106.4
O5 C48 C47 118.3(12)
O5 C48 C49 117.1(14)
C47 C48 C49 123.2(14)
O5 C48 H48 93.8
C47 C48 H48 93.8
C49 C48 H48 93.8
C13 N1 C14 125.1(7)
C13 N1 C5 118.4(7)
C14 N1 C5 116.5(7)
C46 N2 C45 124.0(7)
C46 N2 C47 118.2(7)
C45 N2 C47 117.4(7)
C48 O5 H5 109.5
C49 O6 H6 109.5
O6 C49 C48 83.7(12)
O6 C49 H49A 114.7
C48 C49 H49A 114.7
O6 C49 H49B 114.7
C48 C49 H49B 114.7
H49A C49 H49B 111.8

loop_
_geom_bond_atom_site_label_1
_geom_bond_atom_site_label_2
_geom_bond_distance
C1 C2 1.362(14)
C1 C6 1.407(12)
C1 H1 0.9300
C2 C3 1.346(15)
C2 H2 0.9300
C3 C4 1.389(12)
C3 H3 0.9300
C4 C5 1.423(13)
C4 C7 1.494(15)
C5 C6 1.373(13)
C5 N1 1.459(9)
C6 C10 1.507(15)
C7 C8 1.517(16)
C7 C9 1.575(16)
C7 H7 0.9800
C8 H8A 0.9600
C8 H8B 0.9600
C8 H8C 0.9600
C9 H9A 0.9600
C9 H9B 0.9600
C9 H9C 0.9600
C10 C11 1.540(16)
C10 C12 1.571(18)
C10 H10 0.9800
C11 H11A 0.9600
C11 H11B 0.9600
C11 H11C 0.9600
C12 H12A 0.9600
C12 H12B 0.9600
C12 H12C 0.9600
C13 O1 1.219(9)
C13 N1 1.359(11)
C13 C15 1.463(10)
C14 O2 1.206(10)
C14 N1 1.381(11)
C14 C16 1.498(11)
C15 C17 1.358(11)
C15 C18 1.422(11)
C16 C19 1.339(12)
C16 C18 1.404(11)
C17 C20 1.400(10)
C17 H17 0.9300
C18 C21 1.441(9)
C19 C22 1.407(11)
C19 H19 0.9300
C20 C23 1.379(11)
C20 H20 0.9300
C21 C24 1.394(11)
C21 C23 1.413(11)
C22 C24 1.370(11)
C22 H22 0.9300
C23 C25 1.490(10)
C24 C26 1.512(10)
C25 C27 1.349(11)
C25 C28 1.444(11)
C26 C29 1.358(11)
C26 C28 1.397(11)
C27 C30 1.395(11)
C27 H27 0.9300
C28 C31 1.428(10)
C29 C32 1.424(11)
C29 H29 0.9300
C30 C33 1.365(11)
C30 H30 0.9300
C31 C34 1.413(12)
C31 C33 1.425(11)
C32 C34 1.343(12)
C32 H32 0.9300
C33 C35 1.475(10)
C34 H34 0.9300
C35 C39 1.400(11)
C35 C38 1.409(11)
C36 C37 1.361(12)
C36 C38 1.405(11)
C36 H36 0.9300
C37 C42 1.405(11)
C37 H37 0.9300
C38 C41 1.436(10)
C39 C40 1.407(11)
C39 H39 0.9300
C40 C44 1.369(12)
C40 H40 0.9300
C41 C43 1.387(11)
C41 C44 1.423(10)
C42 C43 1.370(10)
C42 H42 0.9300
C43 C46 1.491(11)
C44 C45 1.461(11)
C45 O3 1.217(9)
C45 N2 1.387(11)
C46 O4 1.230(10)
C46 N2 1.383(10)
C47 C48 1.392(17)
C47 N2 1.485(9)
C47 H47A 0.9700
C47 H47B 0.9700
C48 O5 1.362(10)
C48 C49 1.579(10)
C48 H48 0.9800
O5 H5 0.8200
O6 C49 1.405(10)
O6 H6 0.8200
C49 H49A 0.9700
C49 H49B 0.9700

loop_
_geom_torsion_atom_site_label_1
_geom_torsion_atom_site_label_2
_geom_torsion_atom_site_label_3
_geom_torsion_atom_site_label_4
_geom_torsion
C6 C1 C2 C3 -0.9(17)
C1 C2 C3 C4 0.3(18)
C2 C3 C4 C5 1.3(16)
C2 C3 C4 C7 -179.1(11)
C3 C4 C5 C6 -2.4(15)
C7 C4 C5 C6 178.1(10)
C3 C4 C5 N1 -178.3(8)
C7 C4 C5 N1 2.2(14)
C4 C5 C6 C1 1.8(15)
N1 C5 C6 C1 177.6(9)
C4 C5 C6 C10 -177.1(10)
N1 C5 C6 C10 -1.4(15)
C2 C1 C6 C5 -0.1(16)
C2 C1 C6 C10 178.9(10)
C3 C4 C7 C8 -31.8(16)
C5 C4 C7 C8 147.7(11)
C3 C4 C7 C9 90.8(12)
C5 C4 C7 C9 -89.7(12)
C5 C6 C10 C11 -125.8(11)
C1 C6 C10 C11 55.3(14)
C5 C6 C10 C12 109.0(12)
C1 C6 C10 C12 -70.0(13)
O1 C13 C15 C17 -0.1(14)
N1 C13 C15 C17 -178.8(8)
O1 C13 C15 C18 179.5(8)
N1 C13 C15 C18 0.7(12)
O2 C14 C16 C19 5.3(15)
N1 C14 C16 C19 -175.5(8)
O2 C14 C16 C18 -177.5(9)
N1 C14 C16 C18 1.6(13)
C18 C15 C17 C20 0.4(14)
C13 C15 C17 C20 180.0(9)
C19 C16 C18 C15 176.0(8)
C14 C16 C18 C15 -1.2(12)
C19 C16 C18 C21 -1.7(12)
C14 C16 C18 C21 -178.9(8)
C17 C15 C18 C16 179.5(8)
C13 C15 C18 C16 0.0(12)
C17 C15 C18 C21 -2.8(12)
C13 C15 C18 C21 177.7(7)
C18 C16 C19 C22 0.8(14)
C14 C16 C19 C22 177.9(9)
C15 C17 C20 C23 -1.0(15)
C16 C18 C21 C24 1.3(11)
C15 C18 C21 C24 -176.4(7)
C16 C18 C21 C23 -176.8(7)
C15 C18 C21 C23 5.5(11)
C16 C19 C22 C24 0.5(15)
C17 C20 C23 C21 3.9(13)
C17 C20 C23 C25 -176.9(8)
C24 C21 C23 C20 175.9(8)
C18 C21 C23 C20 -6.1(12)
C24 C21 C23 C25 -3.3(12)
C18 C21 C23 C25 174.7(7)
C19 C22 C24 C21 -0.9(13)
C19 C22 C24 C26 -179.8(8)
C23 C21 C24 C22 178.0(8)
C18 C21 C24 C22 0.0(12)
C23 C21 C24 C26 -3.1(12)
C18 C21 C24 C26 178.9(7)
C20 C23 C25 C27 8.3(13)
C21 C23 C25 C27 -172.5(8)
C20 C23 C25 C28 -171.1(8)
C21 C23 C25 C28 8.2(11)
C22 C24 C26 C29 3.7(13)
C21 C24 C26 C29 -175.2(8)
C22 C24 C26 C28 -176.3(8)
C21 C24 C26 C28 4.7(12)
C28 C25 C27 C30 2.2(13)
C23 C25 C27 C30 -177.2(8)
C29 C26 C28 C31 -2.1(13)
C24 C26 C28 C31 178.0(7)
C29 C26 C28 C25 -179.9(8)
C24 C26 C28 C25 0.2(12)
C27 C25 C28 C26 174.0(8)
C23 C25 C28 C26 -6.6(12)
C27 C25 C28 C31 -3.9(12)
C23 C25 C28 C31 175.5(7)
C28 C26 C29 C32 1.6(14)
C24 C26 C29 C32 -178.5(8)
C25 C27 C30 C33 3.8(14)
C26 C28 C31 C34 1.4(12)
C25 C28 C31 C34 179.3(7)
C26 C28 C31 C33 -178.0(8)
C25 C28 C31 C33 -0.1(11)
C26 C29 C32 C34 -0.5(16)
C27 C30 C33 C31 -7.7(13)
C27 C30 C33 C35 175.9(8)
C34 C31 C33 C30 -173.5(8)
C28 C31 C33 C30 5.8(12)
C34 C31 C33 C35 2.5(13)
C28 C31 C33 C35 -178.1(8)
C29 C32 C34 C31 -0.2(15)
C33 C31 C34 C32 179.1(9)
C28 C31 C34 C32 -0.3(13)
C30 C33 C35 C39 62.9(11)
C31 C33 C35 C39 -113.3(10)
C30 C33 C35 C38 -110.4(10)
C31 C33 C35 C38 73.4(11)
C38 C36 C37 C42 -0.3(14)
C37 C36 C38 C35 178.3(8)
C37 C36 C38 C41 0.5(13)
C39 C35 C38 C36 -179.4(8)
C33 C35 C38 C36 -6.1(13)
C39 C35 C38 C41 -1.6(13)
C33 C35 C38 C41 171.7(8)
C38 C35 C39 C40 4.4(14)
C33 C35 C39 C40 -169.2(9)
C35 C39 C40 C44 -3.2(16)
C36 C38 C41 C43 -0.7(12)
C35 C38 C41 C43 -178.6(8)
C36 C38 C41 C44 175.6(8)
C35 C38 C41 C44 -2.3(13)
C36 C37 C42 C43 0.4(14)
C37 C42 C43 C41 -0.6(13)
C37 C42 C43 C46 -179.6(8)
C44 C41 C43 C42 -175.5(8)
C38 C41 C43 C42 0.8(13)
C44 C41 C43 C46 3.4(13)
C38 C41 C43 C46 179.7(8)
C39 C40 C44 C41 -0.8(15)
C39 C40 C44 C45 179.8(9)
C43 C41 C44 C40 179.8(8)
C38 C41 C44 C40 3.5(13)
C43 C41 C44 C45 -0.9(13)
C38 C41 C44 C45 -177.1(8)
C40 C44 C45 O3 -2.4(15)
C41 C44 C45 O3 178.2(8)
C40 C44 C45 N2 -179.9(8)
C41 C44 C45 N2 0.7(13)
C42 C43 C46 O4 -6.6(14)
C41 C43 C46 O4 174.5(9)
C42 C43 C46 N2 173.0(8)
C41 C43 C46 N2 -5.9(13)
N2 C47 C48 O5 26(3)
N2 C47 C48 C49 -167.9(13)
O1 C13 N1 C14 -179.0(9)
C15 C13 N1 C14 -0.2(13)
O1 C13 N1 C5 -0.1(13)
C15 C13 N1 C5 178.6(8)
O2 C14 N1 C13 178.2(9)
C16 C14 N1 C13 -1.0(14)
O2 C14 N1 C5 -0.7(14)
C16 C14 N1 C5 -179.8(8)
C6 C5 N1 C13 -83.8(11)
C4 C5 N1 C13 92.3(10)
C6 C5 N1 C14 95.2(11)
C4 C5 N1 C14 -88.8(11)
O4 C46 N2 C45 -174.3(9)
C43 C46 N2 C45 6.1(13)
O4 C46 N2 C47 -2.2(13)
C43 C46 N2 C47 178.2(8)
O3 C45 N2 C46 178.9(8)
C44 C45 N2 C46 -3.5(13)
O3 C45 N2 C47 6.8(13)
C44 C45 N2 C47 -175.7(7)
C48 C47 N2 C46 89.0(15)
C48 C47 N2 C45 -98.4(14)
O5 C48 C49 O6 83(2)
C47 C48 C49 O6 -83.4(19)
